data_4506766
loop_
_publ_author_name
'Qin, Ling'
'Hu, Jinsong'
'Zhang, Mingdao'
'Li, Yizhi'
'Zheng, Hegen'

_publ_section_title
;
 Construction of Metal--Organic Frameworks Based on Two Neutral
 Tetradentate Ligands
;
_journal_issue 10
_journal_name_full 'Crystal Growth &amp; Design'
_journal_page_first 4911
_journal_paper_doi 10.1021/cg300803n
_journal_volume 12
_journal_year 2012
_chemical_formula_moiety 'C35 H35 N11 O10 Zn2'
_chemical_formula_sum 'C35 H35 N11 O10 Zn2'
_chemical_formula_weight 900.48
_chemical_name_systematic
; 
 ? 
;
_space_group_IT_number 15
_symmetry_cell_setting monoclinic
_symmetry_space_group_name_Hall '-C 2yc'
_symmetry_space_group_name_H-M 'C 1 2/c 1'
_atom_sites_solution_hydrogens geom
_atom_sites_solution_primary direct
_atom_sites_solution_secondary difmap
_audit_creation_method SHELXL-97
_cell_angle_alpha 90.00
_cell_angle_beta 105.820(7)
_cell_angle_gamma 90.00
_cell_formula_units_Z 4
_cell_length_a 17.881(7)
_cell_length_b 15.270(6)
_cell_length_c 14.857(6)
_cell_measurement_reflns_used 2969
_cell_measurement_temperature 296(2)
_cell_measurement_theta_max 26.480
_cell_measurement_theta_min 2.363
_cell_volume 3903(3)
_computing_structure_refinement 'SHELXL-97 (Sheldrick, 1997)'
_computing_structure_solution 'SHELXS-97 (Sheldrick, 1990)'
_diffrn_ambient_temperature 296(2)
_diffrn_measured_fraction_theta_full 0.971
_diffrn_measured_fraction_theta_max 0.971
_diffrn_radiation_monochromator graphite
_diffrn_radiation_source 'fine-focus sealed tube'
_diffrn_radiation_type MoK\a
_diffrn_radiation_wavelength 0.71073
_diffrn_reflns_av_R_equivalents 0.0490
_diffrn_reflns_av_sigmaI/netI 0.0680
_diffrn_reflns_limit_h_max 21
_diffrn_reflns_limit_h_min -19
_diffrn_reflns_limit_k_max 18
_diffrn_reflns_limit_k_min -13
_diffrn_reflns_limit_l_max 17
_diffrn_reflns_limit_l_min -13
_diffrn_reflns_number 7172
_diffrn_reflns_theta_full 25.00
_diffrn_reflns_theta_max 25.00
_diffrn_reflns_theta_min 1.78
_exptl_absorpt_coefficient_mu 1.300
_exptl_absorpt_correction_T_max 0.751
_exptl_absorpt_correction_T_min 0.702
_exptl_absorpt_correction_type multi-scan
_exptl_crystal_density_diffrn 1.533
_exptl_crystal_density_method 'not measured'
_exptl_crystal_F_000 1848
_exptl_crystal_size_max 0.28
_exptl_crystal_size_mid 0.24
_exptl_crystal_size_min 0.22
_refine_diff_density_max 0.901
_refine_diff_density_min -0.768
_refine_diff_density_rms 0.123
_refine_ls_extinction_method none
_refine_ls_goodness_of_fit_ref 1.133
_refine_ls_hydrogen_treatment constr
_refine_ls_matrix_type full
_refine_ls_number_parameters 269
_refine_ls_number_reflns 3333
_refine_ls_number_restraints 11
_refine_ls_restrained_S_all 1.136
_refine_ls_R_factor_all 0.0954
_refine_ls_R_factor_gt 0.0852
_refine_ls_shift/su_max 0.003
_refine_ls_shift/su_mean 0.000
_refine_ls_structure_factor_coef Fsqd
_refine_ls_weighting_details 'calc w=1/[\s^2^(Fo^2^)+(0.0399P)^2^+67.5638P] where P=(Fo^2^+2Fc^2^)/3'
_refine_ls_weighting_scheme calc
_refine_ls_wR_factor_gt 0.1979
_refine_ls_wR_factor_ref 0.2022
_reflns_number_gt 2772
_reflns_number_total 3431
_reflns_threshold_expression >2sigma(I)
_cod_data_source_file cg300803n_si_002.cif
_cod_data_source_block 2
_cod_depositor_comments
;
The following automatic conversions were performed:

'_symmetry_cell_setting' value 'Monoclinic' changed to 'monoclinic'
according to /home/saulius/struct/CIF-dictionaries/cif_core.dic
dictionary named 'cif_core.dic' version 2.4.2 from 2011-04-26.

Automatic conversion script
Id: cif_fix_values 1891 2012-01-12 08:04:46Z andrius 

The following automatic conversions were performed:

'_refine_ls_hydrogen_treatment' value 'constra' was replaced with the
value 'constr' as specified in the replacement file
'src/cod-tools/trunk/data/replacement-values/replacement_values.lst'.

Automatic conversion script
Id: cif_fix_values 5376 2017-05-30 11:51:03Z andrius 
;
_cod_original_sg_symbol_Hall ' -C 2yc'
_cod_original_sg_symbol_H-M ' C 2/c'
_cod_database_code 4506766

loop_
_symmetry_equiv_pos_as_xyz
'x, y, z'
'-x, y, -z+1/2'
'x+1/2, y+1/2, z'
'-x+1/2, y+1/2, -z+1/2'
'-x, -y, -z'
'x, -y, z-1/2'
'-x+1/2, -y+1/2, -z'
'x+1/2, -y+1/2, z-1/2'

loop_
_atom_site_label
_atom_site_type_symbol
_atom_site_fract_x
_atom_site_fract_y
_atom_site_fract_z
_atom_site_U_iso_or_equiv
_atom_site_adp_type
_atom_site_occupancy
_atom_site_symmetry_multiplicity
_atom_site_calc_flag
_atom_site_refinement_flags
C1 C 0.35344(16) 0.08618(19) 0.3373(2) 0.0333(8) Uani 1 1 d .
H1 H 0.3753 0.1379 0.3232 0.040 Uiso 1 1 calc R
C2 C 0.32941(16) -0.0295(2) 0.4136(2) 0.0405(9) Uani 1 1 d .
H2 H 0.3304 -0.0708 0.4598 0.049 Uiso 1 1 calc R
C3 C 0.28444(16) -0.0304(2) 0.3259(2) 0.0370(9) Uani 1 1 d .
H3 H 0.2487 -0.0742 0.3005 0.044 Uiso 1 1 calc R
C4 C 0.42924(14) 0.07757(17) 0.5042(2) 0.0276(7) Uani 1 1 d .
C5 C 0.46942(14) 0.15405(18) 0.4985(2) 0.0295(8) Uani 1 1 d .
H5 H 0.4633 0.1828 0.4417 0.035 Uiso 1 1 calc R
C6 C 0.51894(14) 0.18611(18) 0.5801(2) 0.0284(7) Uani 1 1 d .
C7 C 0.53123(15) 0.14432(18) 0.6648(2) 0.0311(8) Uani 1 1 d .
H7 H 0.5657 0.1668 0.7185 0.037 Uiso 1 1 calc R
C8 C 0.49089(14) 0.06815(18) 0.6677(2) 0.0277(7) Uani 1 1 d .
C9 C 0.43914(14) 0.03465(17) 0.58856(19) 0.0260(7) Uani 1 1 d .
H9 H 0.4113 -0.0161 0.5920 0.031 Uiso 1 1 calc R
C10 C 0.52417(17) 0.3428(2) 0.5289(2) 0.0418(10) Uani 1 1 d .
H10 H 0.4734 0.3495 0.4920 0.050 Uiso 1 1 calc R
C11 C 0.57995(18) 0.4036(2) 0.5477(3) 0.0444(10) Uani 1 1 d .
H11 H 0.5743 0.4608 0.5253 0.053 Uiso 1 1 calc R
C12 C 0.63208(16) 0.28717(19) 0.6215(2) 0.0336(8) Uani 1 1 d .
H12 H 0.6672 0.2483 0.6589 0.040 Uiso 1 1 calc R
C13 C 0.20125(17) -0.0992(2) 0.0861(2) 0.0417(7) Uani 1 1 d U
C14 C 0.20955(17) -0.1872(2) 0.0454(3) 0.0443(10) Uani 1 1 d .
H14 H 0.1666 -0.2241 0.0523 0.053 Uiso 1 1 calc R
C15 C 0.2855(2) -0.2306(2) 0.0988(3) 0.0533(12) Uani 1 1 d .
H15A H 0.2857 -0.2387 0.1636 0.064 Uiso 1 1 calc R
H15B H 0.3288 -0.1927 0.0976 0.064 Uiso 1 1 calc R
C16 C 0.2042(3) -0.1808(2) -0.0559(3) 0.0596(13) Uani 1 1 d .
H16A H 0.2439 -0.1409 -0.0645 0.072 Uiso 1 1 calc R
H16B H 0.1540 -0.1567 -0.0886 0.072 Uiso 1 1 calc R
N5 N 0.33220(19) 0.2182(2) 0.1171(3) 0.0683(8) Uani 1 1 d U
N1 N 0.29824(13) 0.04256(16) 0.27777(18) 0.0345(7) Uani 1 1 d .
N2 N 0.37453(12) 0.04588(15) 0.42216(17) 0.0317(7) Uani 1 1 d .
N3 N 0.55702(12) 0.26795(15) 0.57519(18) 0.0317(7) Uani 1 1 d .
N4 N 0.64735(13) 0.36886(17) 0.60552(19) 0.0381(8) Uani 1 1 d .
O1 O 0.5000 0.02099(17) 0.7500 0.0328(8) Uani 1 2 d S
O2 O 0.24948(12) -0.03726(13) 0.07745(18) 0.0492(6) Uani 1 1 d U
O3 O 0.14942(13) -0.08564(16) 0.12449(19) 0.0567(7) Uani 1 1 d U
O4 O 0.32340(12) 0.13886(15) 0.09261(18) 0.0495(6) Uani 1 1 d U
O5 O 0.30401(15) 0.25251(18) 0.1755(2) 0.0709(7) Uani 1 1 d U
Zn1 Zn 0.250383(18) 0.07040(2) 0.14258(3) 0.03259(9) Uani 1 1 d U
N6 N 0.0000 0.9621(4) 0.7500 0.0770(19) Uani 1 2 d S
C18 C 0.0000 0.8746(4) 0.7500 0.095(3) Uani 1 2 d S
H18A H -0.0488 0.8503 0.7151 0.114 Uiso 0.50 1 d PR
C17 C 0.0676(4) 1.0070(4) 0.7988(5) 0.127(3) Uani 1 1 d .
H17A H 0.0534 1.0593 0.8260 0.190 Uiso 1 1 calc R
H17B H 0.0975 1.0223 0.7563 0.190 Uiso 1 1 calc R
H17C H 0.0981 0.9701 0.8474 0.190 Uiso 1 1 calc R
O7 O 0.0427(4) 0.8208(4) 0.7809(5) 0.099(3) Uani 0.50 1 d P

loop_
_atom_site_aniso_label
_atom_site_aniso_U_11
_atom_site_aniso_U_22
_atom_site_aniso_U_33
_atom_site_aniso_U_23
_atom_site_aniso_U_13
_atom_site_aniso_U_12
C1 0.0263(13) 0.0301(14) 0.0387(15) -0.0052(12) 0.0009(12) -0.0090(11)
C2 0.0264(13) 0.0350(15) 0.0621(19) -0.0104(14) 0.0153(13) -0.0147(12)
C3 0.0260(13) 0.0324(14) 0.0550(17) -0.0108(13) 0.0150(12) -0.0120(12)
C4 0.0143(11) 0.0266(13) 0.0419(14) -0.0051(12) 0.0080(10) 0.0031(10)
C5 0.0173(11) 0.0254(13) 0.0468(15) -0.0029(12) 0.0106(11) -0.0014(10)
C6 0.0139(10) 0.0293(13) 0.0450(14) 0.0022(12) 0.0133(10) -0.0085(10)
C7 0.0186(12) 0.0300(13) 0.0432(15) -0.0040(12) 0.0057(11) -0.0026(11)
C8 0.0182(11) 0.0293(13) 0.0361(14) -0.0007(12) 0.0084(10) 0.0055(11)
C9 0.0127(10) 0.0220(12) 0.0435(15) -0.0012(11) 0.0082(10) 0.0012(10)
C10 0.0212(13) 0.0374(16) 0.064(2) 0.0098(15) 0.0062(13) 0.0006(12)
C11 0.0307(14) 0.0262(14) 0.072(2) 0.0054(15) 0.0069(15) -0.0046(12)
C12 0.0211(12) 0.0350(15) 0.0425(16) 0.0071(13) 0.0050(11) -0.0043(12)
C13 0.0267(10) 0.0336(10) 0.0623(16) -0.0139(12) 0.0077(8) -0.0013(8)
C14 0.0266(13) 0.0296(14) 0.080(2) -0.0122(15) 0.0201(13) -0.0037(12)
C15 0.072(2) 0.0328(16) 0.0486(19) -0.0061(15) 0.0058(17) 0.0077(16)
C16 0.072(2) 0.0372(17) 0.058(2) -0.0088(16) -0.0028(19) 0.0108(17)
N5 0.0576(14) 0.0459(9) 0.1062(15) -0.0024(11) 0.0307(10) -0.0088(10)
N1 0.0219(11) 0.0318(12) 0.0482(14) -0.0018(11) 0.0066(10) -0.0026(10)
N2 0.0193(10) 0.0272(11) 0.0488(13) -0.0031(10) 0.0099(10) -0.0029(9)
N3 0.0193(10) 0.0254(11) 0.0512(14) 0.0023(10) 0.0112(9) -0.0069(9)
N4 0.0185(10) 0.0414(14) 0.0517(15) 0.0033(12) 0.0050(10) -0.0020(10)
O1 0.0305(13) 0.0193(12) 0.0466(16) 0.000 0.0072(12) 0.000
O2 0.0392(8) 0.0231(7) 0.0895(14) -0.0198(8) 0.0245(8) 0.0017(6)
O3 0.0401(8) 0.0480(13) 0.0874(14) -0.0105(11) 0.0268(7) 0.0075(9)
O4 0.0377(9) 0.0364(7) 0.0794(13) 0.0066(8) 0.0242(8) 0.0015(7)
O5 0.0464(13) 0.0612(13) 0.1022(14) -0.0257(10) 0.0152(10) -0.0067(11)
Zn1 0.01961(13) 0.02847(15) 0.04898(18) -0.00742(14) 0.00814(12) 0.00303(13)
N6 0.063(3) 0.080(3) 0.087(3) 0.000 0.018(3) 0.000
C18 0.106(5) 0.053(4) 0.131(6) 0.000 0.041(4) 0.000
C17 0.119(5) 0.112(5) 0.140(5) 0.017(4) 0.020(4) -0.011(4)
O7 0.130(5) 0.057(3) 0.127(5) -0.006(4) 0.063(4) -0.015(3)

loop_
_atom_type_symbol
_atom_type_description
_atom_type_scat_dispersion_real
_atom_type_scat_dispersion_imag
_atom_type_scat_source
C C 0.0033 0.0016 'International Tables Vol C Tables 4.2.6.8 and 6.1.1.4'
H H 0.0000 0.0000 'International Tables Vol C Tables 4.2.6.8 and 6.1.1.4'
N N 0.0061 0.0033 'International Tables Vol C Tables 4.2.6.8 and 6.1.1.4'
O O 0.0106 0.0060 'International Tables Vol C Tables 4.2.6.8 and 6.1.1.4'
Zn Zn 0.2839 1.4301 'International Tables Vol C Tables 4.2.6.8 and 6.1.1.4'

loop_
_geom_angle_atom_site_label_1
_geom_angle_atom_site_label_2
_geom_angle_atom_site_label_3
_geom_angle
_geom_angle_site_symmetry_1
_geom_angle_site_symmetry_3
N1 C1 N2 111.2(3) . .
N1 C1 H1 124.4 . .
N2 C1 H1 124.4 . .
C3 C2 N2 106.2(3) . .
C3 C2 H2 126.9 . .
N2 C2 H2 126.9 . .
C2 C3 N1 110.6(3) . .
C2 C3 H3 124.7 . .
N1 C3 H3 124.7 . .
C9 C4 C5 121.0(2) . .
C9 C4 N2 120.2(2) . .
C5 C4 N2 118.7(3) . .
C6 C5 C4 117.6(3) . .
C6 C5 H5 121.2 . .
C4 C5 H5 121.2 . .
C7 C6 C5 122.9(3) . .
C7 C6 N3 119.5(2) . .
C5 C6 N3 117.6(3) . .
C6 C7 C8 117.8(2) . .
C6 C7 H7 121.1 . .
C8 C7 H7 121.1 . .
C7 C8 C9 121.5(3) . .
C7 C8 O1 121.9(2) . .
C9 C8 O1 116.6(2) . .
C8 C9 C4 119.1(2) . .
C8 C9 H9 120.4 . .
C4 C9 H9 120.4 . .
C11 C10 N3 106.2(2) . .
C11 C10 H10 126.9 . .
N3 C10 H10 126.9 . .
C10 C11 N4 109.7(3) . .
C10 C11 H11 125.1 . .
N4 C11 H11 125.1 . .
N4 C12 N3 109.7(2) . .
N4 C12 H12 125.1 . .
N3 C12 H12 125.1 . .
O3 C13 O2 121.6(3) . .
O3 C13 C14 120.5(3) . .
O2 C13 C14 117.9(3) . .
C16 C14 C13 111.4(3) . .
C16 C14 C15 110.9(3) . .
C13 C14 C15 110.6(3) . .
C16 C14 H14 107.9 . .
C13 C14 H14 107.9 . .
C15 C14 H14 107.9 . .
C14 C15 C16 111.0(3) . 7_545
C14 C15 H15A 109.4 . .
C16 C15 H15A 109.4 7_545 .
C14 C15 H15B 109.4 . .
C16 C15 H15B 109.4 7_545 .
H15A C15 H15B 108.0 . .
C14 C16 C15 112.6(3) . 7_545
C14 C16 H16A 109.1 . .
C15 C16 H16A 109.1 7_545 .
C14 C16 H16B 109.1 . .
C15 C16 H16B 109.1 7_545 .
H16A C16 H16B 107.8 . .
O5 N5 O4 124.6(4) . .
C1 N1 C3 105.6(2) . .
C1 N1 Zn1 127.2(2) . .
C3 N1 Zn1 127.02(18) . .
C1 N2 C2 106.4(2) . .
C1 N2 C4 126.3(2) . .
C2 N2 C4 127.3(3) . .
C12 N3 C10 107.5(2) . .
C12 N3 C6 125.3(2) . .
C10 N3 C6 127.1(2) . .
C12 N4 C11 106.8(2) . .
C12 N4 Zn1 127.74(19) . 8_556
C11 N4 Zn1 125.1(2) . 8_556
C8 O1 C8 117.6(3) . 2_656
C13 O2 Zn1 119.2(2) . .
N5 O4 Zn1 116.4(3) . .
O2 Zn1 O4 100.45(11) . .
O2 Zn1 N4 112.36(10) . 8_455
O4 Zn1 N4 107.79(10) . 8_455
O2 Zn1 N1 105.57(10) . .
O4 Zn1 N1 110.18(10) . .
N4 Zn1 N1 118.95(11) 8_455 .
C18 N6 C17 119.2(3) . .
C18 N6 C17 119.2(3) . 2_556
C17 N6 C17 121.7(7) . 2_556
O7 C18 O7 86.7(8) . 2_556
O7 C18 N6 136.6(4) . .
O7 C18 N6 136.6(4) 2_556 .
O7 C18 H18A 110.6 . .
O7 C18 H18A 23.9 2_556 .
N6 C18 H18A 112.7 . .
N6 C17 H17A 109.5 . .
N6 C17 H17B 109.5 . .
H17A C17 H17B 109.5 . .
N6 C17 H17C 109.5 . .
H17A C17 H17C 109.5 . .
H17B C17 H17C 109.5 . .
C18 O7 O7 46.6(4) . 2_556

loop_
_geom_bond_atom_site_label_1
_geom_bond_atom_site_label_2
_geom_bond_distance
_geom_bond_site_symmetry_2
C1 N1 1.313(3) .
C1 N2 1.361(4) .
C1 H1 0.9300 .
C2 C3 1.332(4) .
C2 N2 1.391(4) .
C2 H2 0.9300 .
C3 N1 1.382(4) .
C3 H3 0.9300 .
C4 C9 1.383(4) .
C4 C5 1.386(4) .
C4 N2 1.423(3) .
C5 C6 1.382(4) .
C5 H5 0.9300 .
C6 C7 1.374(4) .
C6 N3 1.435(4) .
C7 C8 1.375(4) .
C7 H7 0.9300 .
C8 C9 1.381(4) .
C8 O1 1.389(3) .
C9 H9 0.9300 .
C10 C11 1.336(4) .
C10 N3 1.379(4) .
C10 H10 0.9300 .
C11 N4 1.381(4) .
C11 H11 0.9300 .
C12 N4 1.312(4) .
C12 N3 1.363(3) .
C12 H12 0.9300 .
C13 O3 1.230(4) .
C13 O2 1.310(4) .
C13 C14 1.497(5) .
C14 C16 1.485(6) .
C14 C15 1.526(5) .
C14 H14 0.9800 .
C15 C16 1.528(5) 7_545
C15 H15A 0.9700 .
C15 H15B 0.9700 .
C16 C15 1.528(5) 7_545
C16 H16A 0.9700 .
C16 H16B 0.9700 .
N5 O5 1.233(5) .
N5 O4 1.262(4) .
N1 Zn1 2.002(3) .
N4 Zn1 2.001(2) 8_556
O1 C8 1.389(3) 2_656
O2 Zn1 1.905(2) .
O4 Zn1 1.969(3) .
Zn1 N4 2.001(2) 8_455
N6 C18 1.336(9) .
N6 C17 1.407(7) .
N6 C17 1.407(7) 2_556
C18 O7 1.131(8) .
C18 O7 1.131(8) 2_556
C18 H18A 0.9600 .
C17 H17A 0.9600 .
C17 H17B 0.9600 .
C17 H17C 0.9600 .
O7 O7 1.553(14) 2_556
